data_8100007
loop_
_publ_author_name
'Yu, Ming-Xin'

_publ_section_title
;
Crystal structure of N,N,N',N'-tetra-m-tolyl-anthracene-9,10-diamine, 
C~42~H~36~N~2~
;
_journal_issue 1
_journal_name_full 'Zeitschrift f\"ur Kristallographie - New Crystal Structures'
_journal_page_first 61
_journal_page_last 62
_journal_volume 219
_journal_year 2004
_chemical_formula_sum 'C42 H36 N2'
_chemical_formula_weight 568.73
_space_group_IT_number 14
_symmetry_cell_setting monoclinic
_symmetry_space_group_name_Hall '-P 2ybc'
_symmetry_space_group_name_H-M 'P 1 21/c 1'
_cell_angle_alpha 90.00
_cell_angle_beta 93.599(7)
_cell_angle_gamma 90.00
_cell_formula_units_Z 2
_cell_length_a 8.279(3)
_cell_length_b 16.998(6)
_cell_length_c 11.812(4)
_cell_measurement_temperature 295(2)
_cell_volume 1659.0(10)
_diffrn_ambient_temperature 295(2)
_exptl_crystal_density_diffrn 1.139
_cod_depositor_comments
;
The following automatic conversions were performed:
'_symmetry_cell_setting' value 'Monoclinic' changed to 'monoclinic'
according to '/home/saulius/struct/CIF-dictionaries/cif_core.dic'
dictionary named 'cif_core.dic' version 2.4.1 from 2010-06-29.

Automatic conversion script
Id: cif_fix_enum 1527 2010-12-29 10:47:43Z saulius 
;
_cod_original_sg_symbol_H-M 'P 21/c'
_cod_database_code 8100007

loop_
_symmetry_equiv_pos_as_xyz
'x, y, z'
'-x, y+1/2, -z+1/2'
'-x, -y, -z'
'x, -y-1/2, z-1/2'

loop_
_atom_site_label
_atom_site_type_symbol
_atom_site_fract_x
_atom_site_fract_y
_atom_site_fract_z
_atom_site_U_iso_or_equiv
_atom_site_adp_type
_atom_site_occupancy
_atom_site_symmetry_multiplicity
_atom_site_Wyckoff_symbol
_atom_site_calc_flag
_atom_site_refinement_flags
_atom_site_disorder_assembly
_atom_site_disorder_group
N1 N 0.0905(3) 0.59798(12) 0.31870(17) 0.0383(5) Uani 1 4 e d . . .
C1 C 0.0440(3) 0.54862(14) 0.4102(2) 0.0341(6) Uani 1 4 e d . . .
C2 C 0.0672(3) 0.46668(14) 0.4028(2) 0.0342(6) Uani 1 4 e d . . .
C3 C 0.0225(3) 0.41677(13) 0.4953(2) 0.0340(6) Uani 1 4 e d . . .
C4 C 0.0527(3) 0.33335(14) 0.4873(2) 0.0406(6) Uani 1 4 e d . . .
C5 C 0.1211(3) 0.30230(15) 0.3959(2) 0.0474(7) Uani 1 4 e d . . .
C6 C 0.1642(4) 0.35109(16) 0.3058(2) 0.0500(7) Uani 1 4 e d . . .
C7 C 0.1393(3) 0.43025(15) 0.3093(2) 0.0440(7) Uani 1 4 e d . . .
C8 C 0.2286(3) 0.64705(15) 0.3381(2) 0.0413(6) Uani 1 4 e d . . .
C9 C 0.3567(4) 0.62197(19) 0.4114(3) 0.0581(8) Uani 1 4 e d . . .
C10 C 0.4888(4) 0.6709(3) 0.4337(3) 0.0796(12) Uani 1 4 e d . . .
C11 C 0.4942(5) 0.7447(3) 0.3841(3) 0.0808(12) Uani 1 4 e d . . .
C12 C 0.3672(4) 0.77120(19) 0.3112(3) 0.0634(9) Uani 1 4 e d . . .
C13 C 0.2349(4) 0.72161(16) 0.2885(2) 0.0496(7) Uani 1 4 e d . . .
C14 C -0.0074(3) 0.59798(13) 0.2150(2) 0.0340(6) Uani 1 4 e d . . .
C15 C 0.0615(3) 0.60351(15) 0.1103(2) 0.0431(7) Uani 1 4 e d . . .
C16 C -0.0356(3) 0.60018(17) 0.0113(2) 0.0470(7) Uani 1 4 e d . . .
C17 C -0.2018(4) 0.59156(15) 0.0134(2) 0.0466(7) Uani 1 4 e d . . .
C18 C -0.2734(3) 0.58698(15) 0.1165(2) 0.0442(7) Uani 1 4 e d . . .
C19 C -0.1741(3) 0.58984(15) 0.2164(2) 0.0406(6) Uani 1 4 e d . . .
C20 C 0.3660(6) 0.8531(2) 0.2580(4) 0.1022(15) Uani 1 4 e d . . .
H20A H 0.4645 0.8800 0.2812 0.153 Uiso 1 4 e calc R . .
H20B H 0.2754 0.8824 0.2825 0.153 Uiso 1 4 e calc R . .
H20C H 0.3574 0.8484 0.1769 0.153 Uiso 1 4 e calc R . .
C21 C -0.4553(4) 0.5816(2) 0.1218(3) 0.0684(10) Uani 1 4 e d . . .
H21A H -0.4821 0.5790 0.1996 0.103 Uiso 1 4 e calc R . .
H21B H -0.4941 0.5352 0.0825 0.103 Uiso 1 4 e calc R . .
H21C H -0.5049 0.6272 0.0866 0.103 Uiso 1 4 e calc R . .
H4A H 0.0242 0.3041 0.5541 0.050 Uiso 1 4 e d . . .
H5A H 0.1400 0.2466 0.3984 0.050 Uiso 1 4 e d . . .
H6A H 0.2044 0.3259 0.2372 0.050 Uiso 1 4 e d . . .
H7A H 0.1649 0.4643 0.2466 0.050 Uiso 1 4 e d . . .
H9A H 0.3558 0.5673 0.4427 0.050 Uiso 1 4 e d . . .
H10A H 0.5651 0.6584 0.4934 0.050 Uiso 1 4 e d . . .
H11A H 0.5809 0.7780 0.4023 0.050 Uiso 1 4 e d . . .
H13A H 0.1405 0.7393 0.2337 0.050 Uiso 1 4 e d . . .
H15A H 0.1786 0.6106 0.1091 0.050 Uiso 1 4 e d . . .
H16A H 0.0132 0.6018 -0.0599 0.050 Uiso 1 4 e d . . .
H17A H -0.2660 0.5895 -0.0546 0.050 Uiso 1 4 e d . . .
H19A H -0.2244 0.5898 0.2845 0.050 Uiso 1 4 e d . . .

loop_
_atom_site_aniso_label
_atom_site_aniso_U_11
_atom_site_aniso_U_22
_atom_site_aniso_U_33
_atom_site_aniso_U_23
_atom_site_aniso_U_13
_atom_site_aniso_U_12
N1 0.0426(12) 0.0380(12) 0.0337(12) 0.0059(9) -0.0030(9) -0.0083(10)
C1 0.0322(13) 0.0377(14) 0.0318(13) 0.0055(10) -0.0032(10) -0.0064(10)
C2 0.0341(13) 0.0338(13) 0.0341(13) 0.0015(10) -0.0026(10) -0.0018(10)
C3 0.0341(13) 0.0308(13) 0.0363(13) 0.0015(10) -0.0034(10) -0.0031(10)
C4 0.0474(16) 0.0325(14) 0.0414(15) 0.0012(11) -0.0015(12) -0.0023(11)
C5 0.0546(17) 0.0322(14) 0.0550(17) -0.0065(13) -0.0016(14) 0.0018(12)
C6 0.0582(18) 0.0477(17) 0.0445(16) -0.0100(13) 0.0056(13) 0.0043(14)
C7 0.0519(17) 0.0430(15) 0.0376(15) -0.0001(12) 0.0063(12) 0.0022(13)
C8 0.0414(15) 0.0479(15) 0.0346(14) 0.0011(12) 0.0030(11) -0.0094(12)
C9 0.0508(18) 0.072(2) 0.0503(18) 0.0149(15) -0.0053(14) -0.0138(15)
C10 0.054(2) 0.122(3) 0.061(2) 0.015(2) -0.0150(16) -0.033(2)
C11 0.070(2) 0.107(3) 0.065(2) -0.004(2) 0.0001(19) -0.055(2)
C12 0.069(2) 0.062(2) 0.061(2) -0.0008(16) 0.0138(17) -0.0304(17)
C13 0.0546(18) 0.0460(16) 0.0485(17) 0.0026(13) 0.0041(13) -0.0126(14)
C14 0.0432(15) 0.0249(12) 0.0335(13) 0.0027(10) -0.0010(11) -0.0027(10)
C15 0.0445(16) 0.0438(15) 0.0413(15) 0.0003(12) 0.0057(12) 0.0010(12)
C16 0.0562(18) 0.0526(17) 0.0322(14) -0.0015(12) 0.0038(12) 0.0082(13)
C17 0.0580(19) 0.0447(16) 0.0356(15) -0.0055(12) -0.0094(13) 0.0048(13)
C18 0.0448(16) 0.0373(15) 0.0496(17) -0.0013(12) -0.0043(13) -0.0014(12)
C19 0.0449(16) 0.0417(15) 0.0354(14) 0.0026(11) 0.0036(12) -0.0037(12)
C20 0.121(4) 0.066(2) 0.122(4) 0.007(2) 0.021(3) -0.047(2)
C21 0.0475(19) 0.090(3) 0.066(2) -0.0011(18) -0.0106(15) -0.0058(17)

loop_
_geom_bond_atom_site_label_1
_geom_bond_atom_site_label_2
_geom_bond_distance
_geom_bond_site_symmetry_2
_geom_bond_publ_flag
N1 C8 1.422(3) . ?
N1 C14 1.426(3) . ?
N1 C1 1.439(3) . ?
C1 C3 1.406(3) 3_566 ?
C1 C2 1.409(3) . ?
C2 C7 1.431(3) . ?
C2 C3 1.448(3) . ?
C3 C1 1.406(3) 3_566 ?
C3 C4 1.443(3) . ?
C4 C5 1.358(3) . ?
C4 H4A 0.9742 . ?
C5 C6 1.412(4) . ?
C5 H5A 0.9597 . ?
C6 C7 1.362(3) . ?
C6 H6A 0.9935 . ?
C7 H7A 0.9725 . ?
C8 C9 1.393(4) . ?
C8 C13 1.399(3) . ?
C9 C10 1.385(4) . ?
C9 H9A 1.0013 . ?
C10 C11 1.384(5) . ?
C10 H10A 0.9433 . ?
C11 C12 1.391(5) . ?
C11 H11A 0.9302 . ?
C12 C13 1.394(4) . ?
C12 C20 1.528(4) . ?
C13 H13A 1.0277 . ?
C14 C19 1.388(3) . ?
C14 C15 1.397(3) . ?
C15 C16 1.378(4) . ?
C15 H15A 0.9780 . ?
C16 C17 1.385(4) . ?
C16 H16A 0.9570 . ?
C17 C18 1.389(4) . ?
C17 H17A 0.9359 . ?
C18 C19 1.397(3) . ?
C18 C21 1.514(4) . ?
C19 H19A 0.9283 . ?
C20 H20A 0.9600 . ?
C20 H20B 0.9600 . ?
C20 H20C 0.9600 . ?
C21 H21A 0.9600 . ?
C21 H21B 0.9600 . ?
C21 H21C 0.9600 . ?
